data_7156399
loop_
_publ_author_name
'Pathare, Ramdas S.'
'Patil, Vikas'
'Kaur, Harpreet'
'Maurya, Antim K.'
'Agnihotri, Vijai K.'
'Khan, Shahnawaz'
'Devunuri, Nagaraju'
'Sharon, Ashoke'
'Sawant, Devesh M.'

_publ_section_title
;
 Iodine-catalyzed cross-coupling of isocyanides and thiols for the
 synthesis of S-thiocarbamates.
;
_journal_issue 37
_journal_name_full 'Organic &amp; biomolecular chemistry'
_journal_page_first 8263
_journal_page_last 8266
_journal_paper_doi 10.1039/c8ob01855c
_journal_volume 16
_journal_year 2018
_chemical_formula_moiety 'C13 H17 N O S'
_chemical_formula_sum 'C13 H17 N O S'
_chemical_formula_weight 235.33
_chemical_melting_point 385
_chemical_name_common carbamothioate
_chemical_name_systematic
; 
 S-phenyl cyclohexylcarbamothioate
;
_space_group_crystal_system monoclinic
_space_group_IT_number 14
_space_group_name_Hall '-P 2yn'
_space_group_name_H-M_alt 'P 1 21/n 1'
_symmetry_space_group_name_Hall '-P 2yn'
_symmetry_space_group_name_H-M 'P 1 21/n 1'
_atom_sites_solution_hydrogens geom
_atom_sites_solution_primary direct
_atom_sites_solution_secondary difmap
_audit_creation_date 2018-05-07
_audit_creation_method
;
Olex2 1.2-ac3
(compiled 2017.01.05 svn.r3372 for Rigaku Oxford Diffraction, GUI svn.r5289)
;
_audit_update_record
;
2018-05-26 deposited with the CCDC.
2018-09-04 downloaded from the CCDC.
;
_cell_angle_alpha 90.00
_cell_angle_beta 103.695(5)
_cell_angle_gamma 90.00
_cell_formula_units_Z 4
_cell_length_a 6.3713(3)
_cell_length_b 23.7413(12)
_cell_length_c 8.8276(4)
_cell_measurement_reflns_used 2690
_cell_measurement_temperature 293(2)
_cell_measurement_theta_max 29.3310
_cell_measurement_theta_min 4.1620
_cell_volume 1297.33(11)
_computing_cell_refinement 'CrysAlisPro 1.171.38.46 (Rigaku OD, 2015)'
_computing_data_collection 'CrysAlisPro 1.171.38.46 (Rigaku OD, 2015)'
_computing_data_reduction 'CrysAlisPro 1.171.38.46 (Rigaku OD, 2015)'
_computing_molecular_graphics 'Olex2 (Dolomanov et al., 2009)'
_computing_publication_material 'Olex2 (Dolomanov et al., 2009)'
_computing_structure_refinement 'SHELXL-97 (Sheldrick, 1997)'
_computing_structure_solution 'SHELXS-97 (Sheldrick, 1990)'
_diffrn_ambient_temperature 293(2)
_diffrn_measured_fraction_theta_full 0.997
_diffrn_measured_fraction_theta_max 0.847
_diffrn_measurement_device_type 'Xcalibur, Atlas'
_diffrn_measurement_method '\w scans'
_diffrn_radiation_monochromator graphite
_diffrn_radiation_source 'fine-focus sealed tube'
_diffrn_radiation_type MoK\a
_diffrn_radiation_wavelength 0.71073
_diffrn_reflns_av_R_equivalents 0.0153
_diffrn_reflns_av_sigmaI/netI 0.0190
_diffrn_reflns_limit_h_max 8
_diffrn_reflns_limit_h_min -7
_diffrn_reflns_limit_k_max 24
_diffrn_reflns_limit_k_min -32
_diffrn_reflns_limit_l_max 11
_diffrn_reflns_limit_l_min -11
_diffrn_reflns_number 6708
_diffrn_reflns_theta_full 25.242
_diffrn_reflns_theta_max 29.38
_diffrn_reflns_theta_min 3.40
_exptl_absorpt_coefficient_mu 0.229
_exptl_absorpt_correction_T_max 1.00000
_exptl_absorpt_correction_T_min 0.67053
_exptl_absorpt_correction_type multi-scan
_exptl_absorpt_process_details
;
CrysAlisPro 1.171.38.46 (Rigaku Oxford Diffraction, 2015)
Empirical absorption correction using spherical harmonics,
 implemented in SCALE3 ABSPACK scaling algorithm.
;
_exptl_crystal_colour colourless
_exptl_crystal_density_diffrn 1.200
_exptl_crystal_density_method 'not measured'
_exptl_crystal_description cubic
_exptl_crystal_F_000 504
_exptl_crystal_recrystallization_method 'Re-crystallisation from solvent: methanol'
_exptl_crystal_size_max 0.30
_exptl_crystal_size_mid 0.25
_exptl_crystal_size_min 0.20
_refine_diff_density_max 0.477
_refine_diff_density_min -0.414
_refine_diff_density_rms 0.036
_refine_ls_extinction_method none
_refine_ls_goodness_of_fit_ref 1.058
_refine_ls_hydrogen_treatment mixed
_refine_ls_matrix_type full
_refine_ls_number_parameters 149
_refine_ls_number_reflns 3026
_refine_ls_number_restraints 0
_refine_ls_restrained_S_all 1.058
_refine_ls_R_factor_all 0.0640
_refine_ls_R_factor_gt 0.0517
_refine_ls_shift/su_max 0.000
_refine_ls_shift/su_mean 0.000
_refine_ls_structure_factor_coef Fsqd
_refine_ls_weighting_details 'calc w=1/[\s^2^(Fo^2^)+(0.0499P)^2^+0.5211P] where P=(Fo^2^+2Fc^2^)/3'
_refine_ls_weighting_scheme calc
_refine_ls_wR_factor_gt 0.1229
_refine_ls_wR_factor_ref 0.1310
_reflns_number_gt 2450
_reflns_number_total 3026
_reflns_threshold_expression >2sigma(I)
_cod_data_source_file c8ob01855c2.cif
_cod_data_source_block dvas_7
_cod_depositor_comments 'Adding full bibliography for 7156399.cif.'
_cod_database_code 7156399
_shelx_shelxl_version_number 2014/7
_shelx_space_group_comment
;
The symmetry employed for this shelxl refinement is uniquely defined
by the following loop, which should always be used as a source of
symmetry information in preference to the above space-group names.
They are only intended as comments.
;

loop_
_symmetry_equiv_pos_as_xyz
'x, y, z'
'-x+1/2, y+1/2, -z+1/2'
'-x, -y, -z'
'x-1/2, -y-1/2, z-1/2'

loop_
_atom_site_label
_atom_site_type_symbol
_atom_site_fract_x
_atom_site_fract_y
_atom_site_fract_z
_atom_site_U_iso_or_equiv
_atom_site_adp_type
_atom_site_occupancy
_atom_site_symmetry_multiplicity
_atom_site_calc_flag
_atom_site_refinement_flags
S1 S 0.01653(10) 0.19154(3) 0.37522(6) 0.0694(2) Uani 1 1 d .
O1 O -0.0583(2) 0.24291(6) 0.09998(14) 0.0613(4) Uani 1 1 d .
N1 N 0.1810(2) 0.28440(7) 0.29712(18) 0.0484(4) Uani 1 1 d .
C1 C 0.2175(3) 0.33426(8) 0.20987(19) 0.0411(4) Uani 1 1 d .
H1 H 0.2239 0.3224 0.1047 0.049 Uiso 1 1 calc R
C7 C 0.0412(3) 0.24470(8) 0.23492(19) 0.0438(4) Uani 1 1 d .
C8 C -0.1978(3) 0.15079(8) 0.2657(2) 0.0501(4) Uani 1 1 d .
C2 C 0.4329(3) 0.36056(9) 0.2884(2) 0.0551(5) Uani 1 1 d .
H2A H 0.4341 0.3694 0.3959 0.066 Uiso 1 1 calc R
H2B H 0.5480 0.3338 0.2886 0.066 Uiso 1 1 calc R
C13 C -0.4036(3) 0.17210(10) 0.2193(3) 0.0637(6) Uani 1 1 d .
H13 H -0.4294 0.2096 0.2397 0.076 Uiso 1 1 calc R
C3 C 0.4728(3) 0.41364(9) 0.2049(3) 0.0625(6) Uani 1 1 d .
H3A H 0.4889 0.4040 0.1016 0.075 Uiso 1 1 calc R
H3B H 0.6066 0.4308 0.2614 0.075 Uiso 1 1 calc R
C9 C -0.1610(4) 0.09548(10) 0.2359(3) 0.0697(6) Uani 1 1 d .
H9 H -0.0224 0.0805 0.2646 0.084 Uiso 1 1 calc R
C5 C 0.0753(4) 0.42918(10) 0.1110(3) 0.0694(6) Uani 1 1 d .
H5A H -0.0402 0.4560 0.1091 0.083 Uiso 1 1 calc R
H5B H 0.0760 0.4199 0.0041 0.083 Uiso 1 1 calc R
C12 C -0.5716(4) 0.13863(13) 0.1433(3) 0.0778(7) Uani 1 1 d .
H12 H -0.7093 0.1539 0.1100 0.093 Uiso 1 1 calc R
C4 C 0.2905(4) 0.45576(10) 0.1908(3) 0.0757(7) Uani 1 1 d .
H4A H 0.3178 0.4880 0.1309 0.091 Uiso 1 1 calc R
H4B H 0.2843 0.4688 0.2937 0.091 Uiso 1 1 calc R
C11 C -0.5385(6) 0.08408(14) 0.1166(3) 0.0879(9) Uani 1 1 d .
H11 H -0.6536 0.0614 0.0677 0.105 Uiso 1 1 calc R
C10 C -0.3360(7) 0.06206(11) 0.1612(3) 0.0937(10) Uani 1 1 d .
H10 H -0.3137 0.0243 0.1419 0.112 Uiso 1 1 calc R
C6 C 0.0339(3) 0.37618(9) 0.1958(3) 0.0545(5) Uani 1 1 d .
H6A H 0.0180 0.3861 0.2991 0.065 Uiso 1 1 calc R
H6B H -0.0999 0.3589 0.1394 0.065 Uiso 1 1 calc R
H1A H 0.240(3) 0.2827(9) 0.392(3) 0.058(6) Uiso 1 1 d .

loop_
_atom_site_aniso_label
_atom_site_aniso_U_11
_atom_site_aniso_U_22
_atom_site_aniso_U_33
_atom_site_aniso_U_23
_atom_site_aniso_U_13
_atom_site_aniso_U_12
S1 0.0639(4) 0.0843(4) 0.0485(3) 0.0231(3) -0.0095(2) -0.0231(3)
O1 0.0679(9) 0.0685(9) 0.0351(6) 0.0054(6) -0.0127(6) -0.0200(7)
N1 0.0463(8) 0.0603(10) 0.0305(7) 0.0044(7) -0.0068(6) -0.0087(7)
C1 0.0372(8) 0.0499(10) 0.0332(8) -0.0010(7) 0.0028(6) -0.0029(7)
C7 0.0393(9) 0.0520(10) 0.0354(8) 0.0042(7) -0.0002(7) -0.0021(7)
C8 0.0514(10) 0.0530(11) 0.0454(9) 0.0068(8) 0.0103(8) -0.0070(8)
C2 0.0386(9) 0.0607(12) 0.0600(11) -0.0047(10) -0.0005(8) -0.0038(8)
C13 0.0537(12) 0.0610(12) 0.0722(14) -0.0067(11) 0.0065(10) 0.0006(10)
C3 0.0510(11) 0.0602(12) 0.0755(14) -0.0078(11) 0.0133(10) -0.0131(10)
C9 0.0831(16) 0.0606(13) 0.0678(14) 0.0118(11) 0.0226(12) 0.0140(12)
C5 0.0588(13) 0.0594(13) 0.0867(16) 0.0105(12) 0.0106(12) 0.0123(10)
C12 0.0529(13) 0.102(2) 0.0744(16) -0.0066(14) 0.0066(11) -0.0161(13)
C4 0.0788(16) 0.0506(12) 0.0967(19) -0.0041(12) 0.0184(14) -0.0045(11)
C11 0.107(2) 0.090(2) 0.0634(15) -0.0080(14) 0.0156(15) -0.0473(18)
C10 0.162(3) 0.0481(13) 0.0744(17) -0.0076(12) 0.036(2) -0.0146(17)
C6 0.0397(9) 0.0646(12) 0.0584(11) 0.0024(10) 0.0097(8) 0.0033(8)

loop_
_atom_type_symbol
_atom_type_description
_atom_type_scat_dispersion_real
_atom_type_scat_dispersion_imag
_atom_type_scat_source
C C 0.0033 0.0016 'International Tables Vol C Tables 4.2.6.8 and 6.1.1.4'
H H 0.0000 0.0000 'International Tables Vol C Tables 4.2.6.8 and 6.1.1.4'
N N 0.0061 0.0033 'International Tables Vol C Tables 4.2.6.8 and 6.1.1.4'
O O 0.0106 0.0060 'International Tables Vol C Tables 4.2.6.8 and 6.1.1.4'
S S 0.1246 0.1234 'International Tables Vol C Tables 4.2.6.8 and 6.1.1.4'

loop_
_geom_angle_atom_site_label_1
_geom_angle_atom_site_label_2
_geom_angle_atom_site_label_3
_geom_angle
C8 S1 C7 100.94(8)
C7 N1 C1 122.28(14)
N1 C1 C2 109.41(14)
N1 C1 C6 111.02(15)
C2 C1 C6 111.32(15)
O1 C7 N1 125.26(17)
O1 C7 S1 122.80(14)
N1 C7 S1 111.93(12)
C9 C8 C13 119.4(2)
C9 C8 S1 119.03(17)
C13 C8 S1 121.45(16)
C3 C2 C1 111.01(16)
C8 C13 C12 120.7(2)
C2 C3 C4 112.13(18)
C8 C9 C10 118.7(2)
C6 C5 C4 111.00(19)
C11 C12 C13 120.5(3)
C3 C4 C5 110.71(19)
C12 C11 C10 119.8(2)
C11 C10 C9 120.9(2)
C1 C6 C5 111.31(16)

loop_
_geom_bond_atom_site_label_1
_geom_bond_atom_site_label_2
_geom_bond_distance
S1 C8 1.7638(19)
S1 C7 1.8009(18)
O1 C7 1.2103(19)
N1 C7 1.323(2)
N1 C1 1.461(2)
C1 C2 1.518(2)
C1 C6 1.518(3)
C8 C9 1.370(3)
C8 C13 1.374(3)
C2 C3 1.511(3)
C13 C12 1.374(3)
C3 C4 1.515(3)
C9 C10 1.400(4)
C5 C6 1.518(3)
C5 C4 1.522(3)
C12 C11 1.342(4)
C11 C10 1.361(4)
